data_7719745
loop_
_publ_author_name
'Varmu&#x17e;ov&#xe1;, V&#x11b;ra'
'C&#xed;sa&#x159;ov&#xe1;, Ivana'
'&#x160;t&#x11b;pni&#x10d;ka, Petr'

_publ_section_title
;
 Synthesis, coordination, and catalytic application of phosphinoferrocene
 ligands bearing flexible thienyl and thiazolyl pendants.
;
_journal_issue 44
_journal_name_full 'Dalton transactions (Cambridge, England : 2003)'
_journal_page_first 16611
_journal_page_last 16628
_journal_paper_doi 10.1039/d5dt02216a
_journal_volume 54
_journal_year 2025
_chemical_formula_moiety 'C26 H22 Fe N P S'
_chemical_formula_sum 'C26 H22 Fe N P S'
_chemical_formula_weight 467.32
_space_group_crystal_system orthorhombic
_space_group_IT_number 61
_space_group_name_Hall '-P 2ac 2ab'
_space_group_name_H-M_alt 'P b c a'
_atom_sites_solution_hydrogens geom
_atom_sites_solution_primary direct
_atom_sites_solution_secondary difmap
_audit_creation_method SHELXL-2017/1
_audit_update_record
;
2025-09-01 deposited with the CCDC.	2025-10-17 downloaded from the CCDC.
;
_cell_angle_alpha 90
_cell_angle_beta 90
_cell_angle_gamma 90
_cell_formula_units_Z 8
_cell_length_a 9.3576(4)
_cell_length_b 16.7762(9)
_cell_length_c 27.5564(14)
_cell_measurement_reflns_used 9884
_cell_measurement_temperature 120(2)
_cell_measurement_theta_max 29.12
_cell_measurement_theta_min 2.43
_cell_volume 4325.9(4)
_computing_cell_refinement 'SAINT V8.40B (Bruker AXS LLC, 2019)'
_computing_data_collection 'Bruker Instrument Service v8.5.1.2 Release'
_computing_data_reduction 'SAINT V8.40B (Bruker AXS LLC, 2019)'
_computing_molecular_graphics 'PLATON (Spek, 2017)'
_computing_publication_material 'PLATON (Spek, 2017)'
_computing_structure_refinement 'SHELXL-2017 (Sheldrick, 2017)'
_computing_structure_solution 'SHELXT 2018 (Sheldrick, 2018)'
_diffrn_ambient_temperature 120(2)
_diffrn_measured_fraction_theta_full 0.999
_diffrn_measured_fraction_theta_max 0.998
_diffrn_measurement_device_type 'Bruker D8 VENTURE Kappa Duo'
_diffrn_measurement_method '\f and \w scans'
_diffrn_radiation_monochromator 'Quazar Mo multilayer optic'
_diffrn_radiation_source 'I\mS micro-focus sealed tube'
_diffrn_radiation_type MoK\a
_diffrn_radiation_wavelength 0.71073
_diffrn_reflns_av_R_equivalents 0.0335
_diffrn_reflns_av_unetI/netI 0.0215
_diffrn_reflns_Laue_measured_fraction_full 0.999
_diffrn_reflns_Laue_measured_fraction_max 0.998
_diffrn_reflns_limit_h_max 12
_diffrn_reflns_limit_h_min -12
_diffrn_reflns_limit_k_max 22
_diffrn_reflns_limit_k_min -20
_diffrn_reflns_limit_l_max 36
_diffrn_reflns_limit_l_min -37
_diffrn_reflns_number 41233
_diffrn_reflns_point_group_measured_fraction_full 0.999
_diffrn_reflns_point_group_measured_fraction_max 0.998
_diffrn_reflns_theta_full 25.242
_diffrn_reflns_theta_max 29.169
_diffrn_reflns_theta_min 2.428
_exptl_absorpt_coefficient_mu 0.881
_exptl_absorpt_correction_T_max 0.87
_exptl_absorpt_correction_T_min 0.78
_exptl_absorpt_correction_type multi-scan
_exptl_absorpt_process_details
;
Krause, L., Herbst-Irmer, R., Sheldrick, G. M., Stalke, D. (2015).
J. Appl. Cryst. 48, 3-10.
;
_exptl_crystal_colour orange
_exptl_crystal_density_diffrn 1.435
_exptl_crystal_description plate
_exptl_crystal_F_000 1936
_exptl_crystal_size_max 0.22
_exptl_crystal_size_mid 0.20
_exptl_crystal_size_min 0.16
_refine_diff_density_max 0.645
_refine_diff_density_min -0.432
_refine_diff_density_rms 0.057
_refine_ls_extinction_method none
_refine_ls_goodness_of_fit_ref 1.056
_refine_ls_hydrogen_treatment constr
_refine_ls_matrix_type full
_refine_ls_number_parameters 271
_refine_ls_number_reflns 5825
_refine_ls_number_restraints 0
_refine_ls_restrained_S_all 1.056
_refine_ls_R_factor_all 0.0355
_refine_ls_R_factor_gt 0.0321
_refine_ls_shift/su_max 0.001
_refine_ls_shift/su_mean 0.000
_refine_ls_structure_factor_coef Fsqd
_refine_ls_weighting_details 'w=1/[\s^2^(Fo^2^)+(0.0343P)^2^+3.0475P] where P=(Fo^2^+2Fc^2^)/3'
_refine_ls_weighting_scheme calc
_refine_ls_wR_factor_gt 0.0777
_refine_ls_wR_factor_ref 0.0796
_reflns_Friedel_coverage 0.000
_reflns_number_gt 5362
_reflns_number_total 5825
_reflns_threshold_expression 'I > 2\s(I)'
_cod_data_source_file d5dt02216a2.cif
_cod_data_source_block vv339
_cod_depositor_comments 'Adding full bibliography for 7719737--7719748.cif.'
_cod_database_code 7719745
_shelx_shelxl_version_number 2017/1
_shelx_space_group_comment
;
The symmetry employed for this shelxl refinement is uniquely defined
by the following loop, which should always be used as a source of
symmetry information in preference to the above space-group names.
They are only intended as comments.
;
_shelx_estimated_absorpt_t_min 0.830
_shelx_estimated_absorpt_t_max 0.872

loop_
_space_group_symop_operation_xyz
'x, y, z'
'-x+1/2, -y, z+1/2'
'-x, y+1/2, -z+1/2'
'x+1/2, -y+1/2, -z'
'-x, -y, -z'
'x-1/2, y, -z-1/2'
'x, -y-1/2, z-1/2'
'-x-1/2, y-1/2, z'

loop_
_atom_site_label
_atom_site_type_symbol
_atom_site_fract_x
_atom_site_fract_y
_atom_site_fract_z
_atom_site_U_iso_or_equiv
_atom_site_adp_type
_atom_site_occupancy
_atom_site_site_symmetry_order
_atom_site_calc_flag
_atom_site_refinement_flags_posn
_atom_site_refinement_flags_adp
_atom_site_refinement_flags_occupancy
_atom_site_disorder_assembly
_atom_site_disorder_group
Fe1 Fe 0.70141(2) 0.48868(2) 0.35785(2) 0.01570(6) Uani 1 1 d . . . . .
S1 S 0.66174(6) 0.75307(3) 0.26911(2) 0.03808(12) Uani 1 1 d . . . . .
P1 P 0.36841(4) 0.41635(2) 0.38875(2) 0.01694(8) Uani 1 1 d . . . . .
N1 N 0.44519(19) 0.84518(9) 0.28026(6) 0.0410(4) Uani 1 1 d . . . . .
C1 C 0.65518(15) 0.59881(9) 0.32950(5) 0.0185(3) Uani 1 1 d . . . . .
C2 C 0.59863(16) 0.53761(9) 0.29919(5) 0.0206(3) Uani 1 1 d . . . . .
H2 H 0.500883 0.530941 0.290815 0.025 Uiso 1 1 calc R U . . .
C3 C 0.71328(17) 0.48826(10) 0.28362(5) 0.0241(3) Uani 1 1 d . . . . .
H3 H 0.705423 0.442928 0.263138 0.029 Uiso 1 1 calc R U . . .
C4 C 0.84209(17) 0.51866(10) 0.30411(6) 0.0247(3) Uani 1 1 d . . . . .
H4 H 0.935164 0.497198 0.299762 0.030 Uiso 1 1 calc R U . . .
C5 C 0.80629(15) 0.58693(9) 0.33226(6) 0.0222(3) Uani 1 1 d . . . . .
H5 H 0.871681 0.619136 0.349895 0.027 Uiso 1 1 calc R U . . .
C6 C 0.55748(14) 0.42862(8) 0.39966(5) 0.0165(2) Uani 1 1 d . . . . .
C7 C 0.66080(15) 0.37462(9) 0.37921(5) 0.0198(3) Uani 1 1 d . . . . .
H7 H 0.640138 0.330828 0.358515 0.024 Uiso 1 1 calc R U . . .
C8 C 0.79936(16) 0.39803(10) 0.39531(6) 0.0242(3) Uani 1 1 d . . . . .
H8 H 0.886948 0.372646 0.387245 0.029 Uiso 1 1 calc R U . . .
C9 C 0.78321(15) 0.46633(10) 0.42566(5) 0.0227(3) Uani 1 1 d . . . . .
H9 H 0.858451 0.494311 0.441324 0.027 Uiso 1 1 calc R U . . .
C10 C 0.63499(15) 0.48548(9) 0.42849(5) 0.0181(3) Uani 1 1 d . . . . .
H10 H 0.594487 0.528359 0.446324 0.022 Uiso 1 1 calc R U . . .
C11 C 0.30794(15) 0.37805(8) 0.44769(5) 0.0184(3) Uani 1 1 d . . . . .
C12 C 0.16391(16) 0.38522(10) 0.46025(6) 0.0258(3) Uani 1 1 d . . . . .
H12 H 0.100519 0.413291 0.439435 0.031 Uiso 1 1 calc R U . . .
C13 C 0.11264(18) 0.35174(11) 0.50281(6) 0.0313(4) Uani 1 1 d . . . . .
H13 H 0.014962 0.358065 0.511385 0.038 Uiso 1 1 calc R U . . .
C14 C 0.20317(19) 0.30916(10) 0.53285(6) 0.0296(4) Uani 1 1 d . . . . .
H14 H 0.167546 0.285723 0.561811 0.036 Uiso 1 1 calc R U . . .
C15 C 0.34581(19) 0.30080(9) 0.52059(5) 0.0260(3) Uani 1 1 d . . . . .
H15 H 0.408091 0.271435 0.541125 0.031 Uiso 1 1 calc R U . . .
C16 C 0.39828(16) 0.33532(8) 0.47823(5) 0.0205(3) Uani 1 1 d . . . . .
H16 H 0.496433 0.329667 0.470122 0.025 Uiso 1 1 calc R U . . .
C17 C 0.29581(14) 0.51758(8) 0.39089(5) 0.0177(3) Uani 1 1 d . . . . .
C18 C 0.23213(15) 0.54668(9) 0.34860(5) 0.0222(3) Uani 1 1 d . . . . .
H18 H 0.227588 0.513930 0.320524 0.027 Uiso 1 1 calc R U . . .
C19 C 0.17522(16) 0.62342(10) 0.34732(7) 0.0289(3) Uani 1 1 d . . . . .
H19 H 0.132625 0.642931 0.318366 0.035 Uiso 1 1 calc R U . . .
C20 C 0.18074(17) 0.67110(10) 0.38812(7) 0.0310(4) Uani 1 1 d . . . . .
H20 H 0.141843 0.723384 0.387214 0.037 Uiso 1 1 calc R U . . .
C21 C 0.24299(17) 0.64279(10) 0.43046(6) 0.0277(3) Uani 1 1 d . . . . .
H21 H 0.247164 0.675913 0.458390 0.033 Uiso 1 1 calc R U . . .
C22 C 0.29938(15) 0.56599(9) 0.43217(5) 0.0216(3) Uani 1 1 d . . . . .
H22 H 0.340289 0.546489 0.461408 0.026 Uiso 1 1 calc R U . . .
C23 C 0.57422(16) 0.66683(9) 0.35158(5) 0.0212(3) Uani 1 1 d . . . . .
H23A H 0.628815 0.687697 0.379612 0.025 Uiso 1 1 calc R U . . .
H23B H 0.481439 0.646905 0.363870 0.025 Uiso 1 1 calc R U . . .
C24 C 0.54725(17) 0.73372(9) 0.31646(5) 0.0225(3) Uani 1 1 d . . . . .
C25 C 0.44079(18) 0.78916(10) 0.31678(7) 0.0306(4) Uani 1 1 d . . . . .
H25 H 0.367874 0.789178 0.340766 0.037 Uiso 1 1 calc R U . . .
C26 C 0.5554(3) 0.83227(11) 0.25265(7) 0.0424(5) Uani 1 1 d . . . . .
H26 H 0.575985 0.864477 0.225167 0.051 Uiso 1 1 calc R U . . .

loop_
_atom_site_aniso_label
_atom_site_aniso_U_11
_atom_site_aniso_U_22
_atom_site_aniso_U_33
_atom_site_aniso_U_23
_atom_site_aniso_U_13
_atom_site_aniso_U_12
Fe1 0.01400(10) 0.01905(11) 0.01405(10) -0.00172(7) 0.00170(7) -0.00047(7)
S1 0.0628(3) 0.0262(2) 0.0253(2) 0.00346(16) 0.0144(2) -0.0062(2)
P1 0.01719(16) 0.01746(16) 0.01617(17) 0.00032(13) 0.00066(12) -0.00032(13)
N1 0.0470(9) 0.0270(7) 0.0489(10) 0.0138(7) -0.0196(8) -0.0088(7)
C1 0.0193(6) 0.0212(7) 0.0151(6) 0.0022(5) 0.0022(5) -0.0034(5)
C2 0.0225(7) 0.0269(7) 0.0126(6) 0.0020(5) -0.0005(5) -0.0050(6)
C3 0.0306(8) 0.0272(8) 0.0145(6) -0.0032(5) 0.0045(6) -0.0039(6)
C4 0.0220(7) 0.0298(8) 0.0224(7) -0.0015(6) 0.0099(6) -0.0023(6)
C5 0.0193(6) 0.0255(7) 0.0219(7) -0.0009(6) 0.0036(5) -0.0057(5)
C6 0.0176(6) 0.0169(6) 0.0149(6) 0.0018(5) 0.0017(5) 0.0013(5)
C7 0.0217(6) 0.0177(6) 0.0200(7) -0.0003(5) 0.0024(5) 0.0031(5)
C8 0.0202(7) 0.0278(8) 0.0247(7) -0.0003(6) -0.0003(5) 0.0073(6)
C9 0.0199(7) 0.0293(7) 0.0189(7) -0.0004(6) -0.0037(5) 0.0028(6)
C10 0.0197(6) 0.0213(7) 0.0133(6) -0.0002(5) 0.0006(5) 0.0023(5)
C11 0.0202(6) 0.0158(6) 0.0193(6) -0.0011(5) 0.0027(5) -0.0039(5)
C12 0.0193(7) 0.0291(8) 0.0289(8) 0.0023(6) 0.0023(6) -0.0043(6)
C13 0.0254(8) 0.0360(9) 0.0324(8) -0.0032(7) 0.0099(7) -0.0116(7)
C14 0.0414(9) 0.0276(8) 0.0199(7) -0.0013(6) 0.0076(6) -0.0138(7)
C15 0.0404(9) 0.0210(7) 0.0167(7) -0.0007(5) 0.0004(6) -0.0029(6)
C16 0.0254(7) 0.0186(6) 0.0174(6) -0.0014(5) 0.0019(5) -0.0005(5)
C17 0.0150(6) 0.0189(6) 0.0193(7) 0.0019(5) 0.0024(5) -0.0003(5)
C18 0.0169(6) 0.0266(7) 0.0230(7) 0.0035(6) -0.0001(5) -0.0003(5)
C19 0.0169(7) 0.0324(8) 0.0376(9) 0.0144(7) 0.0002(6) 0.0028(6)
C20 0.0189(7) 0.0216(7) 0.0526(11) 0.0063(7) 0.0084(7) 0.0046(6)
C21 0.0224(7) 0.0236(7) 0.0371(9) -0.0055(6) 0.0098(7) 0.0009(6)
C22 0.0193(6) 0.0240(7) 0.0214(7) -0.0009(6) 0.0041(5) 0.0009(5)
C23 0.0242(7) 0.0220(7) 0.0175(6) 0.0026(5) 0.0020(5) 0.0019(5)
C24 0.0279(7) 0.0196(7) 0.0199(7) 0.0014(5) -0.0043(6) -0.0070(6)
C25 0.0286(8) 0.0262(8) 0.0370(9) 0.0071(7) -0.0082(7) -0.0048(6)
C26 0.0694(14) 0.0271(9) 0.0308(9) 0.0104(7) -0.0115(9) -0.0143(9)

loop_
_atom_type_symbol
_atom_type_description
_atom_type_scat_dispersion_real
_atom_type_scat_dispersion_imag
_atom_type_scat_source
C C 0.0033 0.0016 'International Tables Vol C Tables 4.2.6.8 and 6.1.1.4'
H H 0.0000 0.0000 'International Tables Vol C Tables 4.2.6.8 and 6.1.1.4'
Fe Fe 0.3463 0.8444 'International Tables Vol C Tables 4.2.6.8 and 6.1.1.4'
N N 0.0061 0.0033 'International Tables Vol C Tables 4.2.6.8 and 6.1.1.4'
P P 0.1023 0.0942 'International Tables Vol C Tables 4.2.6.8 and 6.1.1.4'
S S 0.1246 0.1234 'International Tables Vol C Tables 4.2.6.8 and 6.1.1.4'

loop_
_geom_angle_atom_site_label_1
_geom_angle_atom_site_label_2
_geom_angle_atom_site_label_3
_geom_angle
_geom_angle_site_symmetry_1
_geom_angle_site_symmetry_3
_geom_angle_publ_flag
C7 Fe1 C6 41.36(5) . . ?
C7 Fe1 C5 161.18(6) . . ?
C6 Fe1 C5 155.61(6) . . ?
C7 Fe1 C10 69.12(6) . . ?
C6 Fe1 C10 41.24(5) . . ?
C5 Fe1 C10 119.72(6) . . ?
C7 Fe1 C4 124.08(6) . . ?
C6 Fe1 C4 163.01(6) . . ?
C5 Fe1 C4 40.75(6) . . ?
C10 Fe1 C4 153.14(6) . . ?
C7 Fe1 C3 107.18(6) . . ?
C6 Fe1 C3 126.75(6) . . ?
C5 Fe1 C3 68.42(6) . . ?
C10 Fe1 C3 165.30(6) . . ?
C4 Fe1 C3 40.76(6) . . ?
C7 Fe1 C1 156.36(6) . . ?
C6 Fe1 C1 121.39(5) . . ?
C5 Fe1 C1 40.87(6) . . ?
C10 Fe1 C1 108.79(6) . . ?
C4 Fe1 C1 68.80(6) . . ?
C3 Fe1 C1 68.55(6) . . ?
C7 Fe1 C2 121.05(6) . . ?
C6 Fe1 C2 109.46(6) . . ?
C5 Fe1 C2 68.33(6) . . ?
C10 Fe1 C2 128.17(6) . . ?
C4 Fe1 C2 68.46(6) . . ?
C3 Fe1 C2 40.56(6) . . ?
C1 Fe1 C2 40.64(6) . . ?
C7 Fe1 C9 68.61(6) . . ?
C6 Fe1 C9 69.02(6) . . ?
C5 Fe1 C9 106.39(6) . . ?
C10 Fe1 C9 40.73(6) . . ?
C4 Fe1 C9 117.64(6) . . ?
C3 Fe1 C9 152.58(6) . . ?
C1 Fe1 C9 126.11(6) . . ?
C2 Fe1 C9 164.64(6) . . ?
C7 Fe1 C8 40.78(6) . . ?
C6 Fe1 C8 69.20(6) . . ?
C5 Fe1 C8 123.80(6) . . ?
C10 Fe1 C8 68.76(6) . . ?
C4 Fe1 C8 105.00(7) . . ?
C3 Fe1 C8 118.36(6) . . ?
C1 Fe1 C8 162.19(6) . . ?
C2 Fe1 C8 154.31(6) . . ?
C9 Fe1 C8 40.65(6) . . ?
C24 S1 C26 89.17(9) . . ?
C6 P1 C17 104.63(6) . . ?
C6 P1 C11 101.22(6) . . ?
C17 P1 C11 100.49(6) . . ?
C26 N1 C25 109.73(16) . . ?
C2 C1 C5 107.33(13) . . ?
C2 C1 C23 126.77(13) . . ?
C5 C1 C23 125.76(13) . . ?
C2 C1 Fe1 69.69(8) . . ?
C5 C1 Fe1 69.25(9) . . ?
C23 C1 Fe1 129.60(10) . . ?
C3 C2 C1 108.43(13) . . ?
C3 C2 Fe1 69.58(9) . . ?
C1 C2 Fe1 69.67(8) . . ?
C3 C2 H2 125.8 . . ?
C1 C2 H2 125.8 . . ?
Fe1 C2 H2 126.5 . . ?
C2 C3 C4 108.08(13) . . ?
C2 C3 Fe1 69.86(8) . . ?
C4 C3 Fe1 69.46(9) . . ?
C2 C3 H3 126.0 . . ?
C4 C3 H3 126.0 . . ?
Fe1 C3 H3 126.3 . . ?
C5 C4 C3 107.74(14) . . ?
C5 C4 Fe1 69.61(8) . . ?
C3 C4 Fe1 69.78(9) . . ?
C5 C4 H4 126.1 . . ?
C3 C4 H4 126.1 . . ?
Fe1 C4 H4 126.1 . . ?
C4 C5 C1 108.42(13) . . ?
C4 C5 Fe1 69.64(9) . . ?
C1 C5 Fe1 69.88(8) . . ?
C4 C5 H5 125.8 . . ?
C1 C5 H5 125.8 . . ?
Fe1 C5 H5 126.3 . . ?
C10 C6 C7 107.16(12) . . ?
C10 C6 P1 131.42(10) . . ?
C7 C6 P1 121.39(11) . . ?
C10 C6 Fe1 69.58(8) . . ?
C7 C6 Fe1 69.28(8) . . ?
P1 C6 Fe1 127.54(7) . . ?
C8 C7 C6 108.40(13) . . ?
C8 C7 Fe1 70.21(9) . . ?
C6 C7 Fe1 69.36(8) . . ?
C8 C7 H7 125.8 . . ?
C6 C7 H7 125.8 . . ?
Fe1 C7 H7 126.2 . . ?
C7 C8 C9 107.89(13) . . ?
C7 C8 Fe1 69.01(8) . . ?
C9 C8 Fe1 69.67(9) . . ?
C7 C8 H8 126.1 . . ?
C9 C8 H8 126.1 . . ?
Fe1 C8 H8 126.8 . . ?
C10 C9 C8 108.43(13) . . ?
C10 C9 Fe1 69.28(8) . . ?
C8 C9 Fe1 69.68(9) . . ?
C10 C9 H9 125.8 . . ?
C8 C9 H9 125.8 . . ?
Fe1 C9 H9 126.8 . . ?
C9 C10 C6 108.11(12) . . ?
C9 C10 Fe1 70.00(8) . . ?
C6 C10 Fe1 69.18(8) . . ?
C9 C10 H10 125.9 . . ?
C6 C10 H10 125.9 . . ?
Fe1 C10 H10 126.4 . . ?
C16 C11 C12 118.73(14) . . ?
C16 C11 P1 121.87(11) . . ?
C12 C11 P1 119.11(12) . . ?
C13 C12 C11 120.58(16) . . ?
C13 C12 H12 119.7 . . ?
C11 C12 H12 119.7 . . ?
C14 C13 C12 120.25(15) . . ?
C14 C13 H13 119.9 . . ?
C12 C13 H13 119.9 . . ?
C13 C14 C15 119.79(15) . . ?
C13 C14 H14 120.1 . . ?
C15 C14 H14 120.1 . . ?
C14 C15 C16 120.17(16) . . ?
C14 C15 H15 119.9 . . ?
C16 C15 H15 119.9 . . ?
C11 C16 C15 120.47(14) . . ?
C11 C16 H16 119.8 . . ?
C15 C16 H16 119.8 . . ?
C18 C17 C22 119.08(14) . . ?
C18 C17 P1 117.12(11) . . ?
C22 C17 P1 123.79(11) . . ?
C19 C18 C17 120.47(15) . . ?
C19 C18 H18 119.8 . . ?
C17 C18 H18 119.8 . . ?
C20 C19 C18 120.00(15) . . ?
C20 C19 H19 120.0 . . ?
C18 C19 H19 120.0 . . ?
C19 C20 C21 120.14(15) . . ?
C19 C20 H20 119.9 . . ?
C21 C20 H20 119.9 . . ?
C20 C21 C22 120.26(15) . . ?
C20 C21 H21 119.9 . . ?
C22 C21 H21 119.9 . . ?
C21 C22 C17 120.04(15) . . ?
C21 C22 H22 120.0 . . ?
C17 C22 H22 120.0 . . ?
C1 C23 C24 113.06(12) . . ?
C1 C23 H23A 109.0 . . ?
C24 C23 H23A 109.0 . . ?
C1 C23 H23B 109.0 . . ?
C24 C23 H23B 109.0 . . ?
H23A C23 H23B 107.8 . . ?
C25 C24 C23 128.90(15) . . ?
C25 C24 S1 109.37(12) . . ?
C23 C24 S1 121.67(12) . . ?
C24 C25 N1 116.04(17) . . ?
C24 C25 H25 122.0 . . ?
N1 C25 H25 122.0 . . ?
N1 C26 S1 115.67(14) . . ?
N1 C26 H26 122.2 . . ?
S1 C26 H26 122.2 . . ?

loop_
_geom_bond_atom_site_label_1
_geom_bond_atom_site_label_2
_geom_bond_distance
_geom_bond_site_symmetry_2
_geom_bond_publ_flag
Fe1 C7 2.0377(15) . ?
Fe1 C6 2.0387(13) . ?
Fe1 C5 2.0438(15) . ?
Fe1 C10 2.0440(14) . ?
Fe1 C4 2.0442(15) . ?
Fe1 C3 2.0485(15) . ?
Fe1 C1 2.0521(14) . ?
Fe1 C2 2.0523(14) . ?
Fe1 C9 2.0536(15) . ?
Fe1 C8 2.0537(15) . ?
S1 C24 1.7191(16) . ?
S1 C26 1.721(2) . ?
P1 C6 1.8064(14) . ?
P1 C17 1.8301(14) . ?
P1 C11 1.8359(15) . ?
N1 C26 1.300(3) . ?
N1 C25 1.378(2) . ?
C1 C2 1.425(2) . ?
C1 C5 1.430(2) . ?
C1 C23 1.499(2) . ?
C2 C3 1.421(2) . ?
C2 H2 0.9500 . ?
C3 C4 1.425(2) . ?
C3 H3 0.9500 . ?
C4 C5 1.423(2) . ?
C4 H4 0.9500 . ?
C5 H5 0.9500 . ?
C6 C10 1.4378(19) . ?
C6 C7 1.4397(19) . ?
C7 C8 1.425(2) . ?
C7 H7 0.9500 . ?
C8 C9 1.427(2) . ?
C8 H8 0.9500 . ?
C9 C10 1.426(2) . ?
C9 H9 0.9500 . ?
C10 H10 0.9500 . ?
C11 C16 1.392(2) . ?
C11 C12 1.397(2) . ?
C12 C13 1.386(2) . ?
C12 H12 0.9500 . ?
C13 C14 1.383(3) . ?
C13 H13 0.9500 . ?
C14 C15 1.384(2) . ?
C14 H14 0.9500 . ?
C15 C16 1.392(2) . ?
C15 H15 0.9500 . ?
C16 H16 0.9500 . ?
C17 C18 1.397(2) . ?
C17 C22 1.398(2) . ?
C18 C19 1.394(2) . ?
C18 H18 0.9500 . ?
C19 C20 1.381(3) . ?
C19 H19 0.9500 . ?
C20 C21 1.388(3) . ?
C20 H20 0.9500 . ?
C21 C22 1.393(2) . ?
C21 H21 0.9500 . ?
C22 H22 0.9500 . ?
C23 C24 1.503(2) . ?
C23 H23A 0.9900 . ?
C23 H23B 0.9900 . ?
C24 C25 1.363(2) . ?
C25 H25 0.9500 . ?
C26 H26 0.9500 . ?
